data_7002642
loop_
_publ_author_name
'Inglis, Ross'
'Taylor, Stephanie M.'
'Jones, Leigh F.'
'Papaefstathiou, Giannis S.'
'Perlepes, Spyros P.'
'Datta, Saiti'
'Hill, Stephen'
'Wernsdorfer, Wolfgang'
'Brechin, Euan K.'

_publ_section_related_literature
;
?
;
_publ_section_title
;
 Twisting, bending, stretching: strategies for making ferromagnetic
 [MnIII3] triangles
;
_journal_issue 42
_journal_name_full 'Dalton Transactions'
_journal_page_first 9157
_journal_paper_doi 10.1039/b911820a
_journal_year 2009
_chemical_formula_moiety 'C121 H135 Mn6 N13 O24'
_chemical_formula_sum 'C121 H135 Mn6 N13 O24'
_chemical_formula_weight 2485.04
_space_group_IT_number 15
_symmetry_cell_setting monoclinic
_symmetry_space_group_name_Hall '-C 2yc'
_symmetry_space_group_name_H-M 'C 1 2/c 1'
_atom_sites_solution_hydrogens geom
_atom_sites_solution_primary direct
_audit_creation_date 08-11-21
_audit_creation_method CRYSTALS_ver_12.86
_cell_angle_alpha 90
_cell_angle_beta 115.719(2)
_cell_angle_gamma 90
_cell_formula_units_Z 4
_cell_length_a 31.6181(17)
_cell_length_b 15.4746(8)
_cell_length_c 27.5994(15)
_cell_measurement_reflns_used 9751
_cell_measurement_temperature 150
_cell_measurement_theta_max 27
_cell_measurement_theta_min 2
_cell_volume 12166.0(11)
_computing_cell_refinement 'SAINT (Siemens ,1995)'
_computing_data_collection 'SMART (Siemens, 1993)'
_computing_data_reduction 'SAINT (Siemens ,1995)'
_computing_molecular_graphics 'CAMERON (Watkin et al., 1996)'
_computing_publication_material 'CRYSTALS (Betteridge et al., 2003)'
_computing_structure_refinement 'CRYSTALS (Betteridge et al., 2003)'
_computing_structure_solution 'SHELXS 86 (Sheldrick, 1986)'
_diffrn_ambient_temperature 150
_diffrn_measured_fraction_theta_full 0.999
_diffrn_measured_fraction_theta_max 0.989
_diffrn_measurement_device 'Bruker SMART'
_diffrn_measurement_device_type Area
_diffrn_measurement_method \w
_diffrn_radiation_monochromator graphite
_diffrn_radiation_type 'Mo K\a'
_diffrn_radiation_wavelength 0.71073
_diffrn_reflns_av_R_equivalents 0.055
_diffrn_reflns_limit_h_max 39
_diffrn_reflns_limit_h_min -39
_diffrn_reflns_limit_k_max 19
_diffrn_reflns_limit_k_min -19
_diffrn_reflns_limit_l_max 34
_diffrn_reflns_limit_l_min -34
_diffrn_reflns_number 61883
_diffrn_reflns_theta_full 26.141
_diffrn_reflns_theta_max 26.675
_diffrn_reflns_theta_min 1.430
_diffrn_standards_number 0
_exptl_absorpt_coefficient_mu 0.678
_exptl_absorpt_correction_T_max 0.90
_exptl_absorpt_correction_T_min 0.71
_exptl_absorpt_correction_type multi-scan
_exptl_absorpt_process_details 'SADABS (Siemens, 1996)'
_exptl_crystal_colour black
_exptl_crystal_density_diffrn 1.357
_exptl_crystal_density_method 'not measured'
_exptl_crystal_description plate
_exptl_crystal_F_000 5176
_exptl_crystal_recrystallization_method
;
Slow evaporation of pyridine solution
;
_exptl_crystal_size_max 0.51
_exptl_crystal_size_mid 0.47
_exptl_crystal_size_min 0.16
_refine_diff_density_max 1.13
_refine_diff_density_min -0.67
_refine_ls_extinction_method None
_refine_ls_goodness_of_fit_ref 0.9971
_refine_ls_hydrogen_treatment constr
_refine_ls_matrix_type full
_refine_ls_number_parameters 766
_refine_ls_number_reflns 12704
_refine_ls_number_restraints 25
_refine_ls_R_factor_all 0.0888
_refine_ls_R_factor_gt 0.0620
_refine_ls_shift/su_max 0.000644
_refine_ls_structure_factor_coef Fsqd
_refine_ls_weighting_details
;
Method= Modified Sheldrick
w=1/[\s^2^(F^2^) + ( 0.05P)^2^ +81.41P]
,where P=(max(Fo^2^,0) + 2Fc^2^)/3
;
_refine_ls_weighting_scheme calc
_refine_ls_wR_factor_all 0.1568
_refine_ls_wR_factor_gt 0.1405
_refine_ls_wR_factor_ref 0.1568
_reflns_limit_h_max 35
_reflns_limit_h_min -39
_reflns_limit_k_max 19
_reflns_limit_k_min 0
_reflns_limit_l_max 34
_reflns_limit_l_min 0
_reflns_number_gt 9343
_reflns_number_total 12704
_reflns_threshold_expression I>2.0\s(I)
_oxford_diffrn_Wilson_B_factor 2.25
_oxford_diffrn_Wilson_scale 1150.04
_oxford_refine_ls_r_factor_ref 0.0888
_oxford_refine_ls_scale 0.040235(4)
_oxford_reflns_number_all 12704
_oxford_reflns_threshold_expression_ref I>-10.0\s(I)
_oxford_structure_analysis_title 'eb8160 in C2/c'
_cod_data_source_file b911820a.txt
_cod_data_source_block EB8160
_cod_depositor_comments
;
The following automatic conversions were performed:
'_symmetry_cell_setting' value 'Monoclinic' changed to 'monoclinic'
according to '/home/saulius/struct/CIF-dictionaries/cif_core.dic'
dictionary named 'cif_core.dic' version 2.4.1 from 2010-06-29.

Automatic conversion script
Id: cif_fix_enum 1527 2010-12-29 10:47:43Z saulius 
;
_cod_original_sg_symbol_H-M 'C 1 2/c 1 '
_cod_database_code 7002642

loop_
_symmetry_equiv_pos_as_xyz
x,y,z
-x,-y,-z
x+1/2,y+1/2,z
-x+1/2,-y+1/2,-z
-x,y,-z+1/2
x,-y,z+1/2
-x+1/2,y+1/2,-z+1/2
x+1/2,-y+1/2,z+1/2

loop_
_atom_site_label
_atom_site_type_symbol
_atom_site_fract_x
_atom_site_fract_y
_atom_site_fract_z
_atom_site_U_iso_or_equiv
_atom_site_occupancy
_atom_site_adp_type
_atom_site_refinement_flags_posn
_atom_site_refinement_flags_adp
_atom_site_refinement_flags_occupancy
_atom_site_disorder_assembly
_atom_site_disorder_group
_oxford_atom_site_special_shape
_atom_site_attached_hydrogens
Mn1 Mn 0.23225(2) 0.56987(4) 0.36558(2) 0.0300 1.0000 Uani . . . . . . .
Mn2 Mn 0.13244(2) 0.60173(4) 0.26817(2) 0.0262 1.0000 Uani . . . . . . .
Mn3 Mn 0.14353(2) 0.45310(4) 0.35706(2) 0.0265 1.0000 Uani . . . . . . .
O1 O 0.16750(9) 0.55256(17) 0.33733(10) 0.0275 1.0000 Uani . . . . . . .
O11 O 0.29590(10) 0.59516(18) 0.39956(11) 0.0337 1.0000 Uani . . . . . . .
C11 C 0.32167(14) 0.6574(2) 0.39348(15) 0.0306 1.0000 Uani . . . . . . .
C12 C 0.37144(15) 0.6541(3) 0.42358(17) 0.0359 1.0000 Uani . . . . . . .
C13 C 0.39738(16) 0.7213(3) 0.4168(2) 0.0478 1.0000 Uani . . . . . . .
C14 C 0.37716(18) 0.7903(3) 0.3826(2) 0.0539 1.0000 Uani . . . . . . .
C15 C 0.32985(17) 0.7932(3) 0.3537(2) 0.0468 1.0000 Uani . . . . . . .
C16 C 0.30128(15) 0.7276(3) 0.35779(16) 0.0337 1.0000 Uani . . . . . . .
O17 O 0.17552(9) 0.69578(18) 0.28368(11) 0.0322 1.0000 Uani . . . . . . .
N17 N 0.22042(11) 0.6781(2) 0.32034(12) 0.0277 1.0000 Uani . . . . . . .
C17 C 0.25164(15) 0.7333(3) 0.32337(16) 0.0331 1.0000 Uani . . . . . . .
O21 O 0.09345(9) 0.64354(17) 0.19818(10) 0.0305 1.0000 Uani . . . . . . .
C21 C 0.07612(13) 0.5940(3) 0.15452(15) 0.0290 1.0000 Uani . . . . . . .
C22 C 0.07138(14) 0.6270(3) 0.10412(16) 0.0339 1.0000 Uani . . . . . . .
C23 C 0.05667(15) 0.5693(3) 0.06127(16) 0.0390 1.0000 Uani . . . . . . .
C24 C 0.04355(16) 0.4851(3) 0.06408(17) 0.0403 1.0000 Uani . . . . . . .
C25 C 0.04345(14) 0.4559(3) 0.11123(16) 0.0356 1.0000 Uani . . . . . . .
C26 C 0.06025(13) 0.5097(3) 0.15666(15) 0.0305 1.0000 Uani . . . . . . .
O27 O 0.08405(9) 0.46111(17) 0.29502(10) 0.0297 1.0000 Uani . . . . . . .
N27 N 0.08709(11) 0.5029(2) 0.25271(12) 0.0268 1.0000 Uani . . . . . . .
C27 C 0.06155(13) 0.4732(3) 0.20592(15) 0.0296 1.0000 Uani . . . . . . .
O31 O 0.11939(10) 0.35812(18) 0.37974(11) 0.0348 1.0000 Uani . . . . . . .
C31 C 0.13832(14) 0.3072(2) 0.42226(15) 0.0288 1.0000 Uani . . . . . . .
C32 C 0.11261(14) 0.2334(3) 0.42568(16) 0.0304 1.0000 Uani . . . . . . .
C33 C 0.13314(15) 0.1828(3) 0.47175(17) 0.0348 1.0000 Uani . . . . . . .
C34 C 0.17621(15) 0.2012(3) 0.51351(17) 0.0369 1.0000 Uani . . . . . . .
C35 C 0.20113(15) 0.2714(3) 0.51017(17) 0.0372 1.0000 Uani . . . . . . .
C36 C 0.18324(14) 0.3239(3) 0.46414(15) 0.0305 1.0000 Uani . . . . . . .
N37 N 0.20569(11) 0.4403(2) 0.42017(13) 0.0287 1.0000 Uani . . . . . . .
O37 O 0.24269(9) 0.48903(18) 0.42280(11) 0.0332 1.0000 Uani . . . . . . .
C37 C 0.21464(14) 0.3899(3) 0.46080(16) 0.0323 1.0000 Uani . . . . . . .
O40 O 0.17301(10) 0.52858(19) 0.23390(11) 0.0343 1.0000 Uani . . . . . . .
C40 C 0.21559(14) 0.5083(2) 0.25469(15) 0.0292 1.0000 Uani . . . . . . .
O41 O 0.24181(10) 0.50062(18) 0.30453(11) 0.0318 1.0000 Uani . . . . . . .
C41 C 0.23880(14) 0.4936(2) 0.21751(16) 0.0302 1.0000 Uani . . . . . . .
C42 C 0.21262(15) 0.5094(3) 0.16276(16) 0.0355 1.0000 Uani . . . . . . .
C43 C 0.23422(16) 0.5003(3) 0.12813(17) 0.0389 1.0000 Uani . . . . . . .
O43 O 0.21210(12) 0.5134(2) 0.07417(12) 0.0514 1.0000 Uani . . . . . . .
O44 O 0.30262(14) 0.4681(2) 0.11495(15) 0.0576 1.0000 Uani . . . . . . .
C44 C 0.28124(17) 0.4784(3) 0.14912(19) 0.0401 1.0000 Uani . . . . . . .
O45 O 0.35289(12) 0.4430(2) 0.21979(16) 0.0574 1.0000 Uani . U . . . . .
C45 C 0.30703(16) 0.4629(3) 0.2038(2) 0.0415 1.0000 Uani . U . . . . .
C46 C 0.28529(15) 0.4705(3) 0.23847(18) 0.0350 1.0000 Uani . . . . . . .
N51 N 0.2386(2) 0.6799(4) 0.4387(3) 0.0337 0.5000 Uani . . . . . . .
C51 C 0.2558(4) 0.6526(7) 0.4898(4) 0.0453 0.5000 Uani . U . . . . .
C52 C 0.2578(5) 0.7016(9) 0.5327(5) 0.0484 0.5000 Uani . U . . . . .
C53 C 0.2411(4) 0.7842(8) 0.5216(4) 0.0533 0.5000 Uani . . . . . . .
C54 C 0.2258(5) 0.8169(8) 0.4714(6) 0.0502 0.5000 Uani . . . . . . .
C55 C 0.2245(4) 0.7616(6) 0.4304(4) 0.0424 0.5000 Uani . . . . . . .
N61 N 0.09020(12) 0.6901(2) 0.30124(13) 0.0338 1.0000 Uani . . . . . . .
C61 C 0.05150(15) 0.6652(3) 0.30483(17) 0.0399 1.0000 Uani . . . . . . .
C62 C 0.02546(18) 0.7189(4) 0.3219(2) 0.0506 1.0000 Uani . . . . . . .
C63 C 0.0405(2) 0.8016(4) 0.3365(2) 0.0640 1.0000 Uani . . . . . . .
C64 C 0.0802(2) 0.8292(4) 0.3331(3) 0.0757 1.0000 Uani . . . . . . .
C65 C 0.1036(2) 0.7716(3) 0.3155(2) 0.0575 1.0000 Uani . . . . . . .
N71 N 0.17152(12) 0.3479(2) 0.31378(14) 0.0355 1.0000 Uani . . . . . . .
C71 C 0.21629(17) 0.3227(3) 0.3333(2) 0.0445 1.0000 Uani . . . . . . .
C72 C 0.23036(19) 0.2499(3) 0.3154(2) 0.0561 1.0000 Uani . . . . . . .
C73 C 0.1971(2) 0.2017(3) 0.2754(2) 0.0585 1.0000 Uani . . . . . . .
C74 C 0.1510(2) 0.2263(3) 0.2541(2) 0.0544 1.0000 Uani . . . . . . .
C75 C 0.14026(16) 0.3005(3) 0.27493(18) 0.0415 1.0000 Uani . . . . . . .
N81 N 0.11775(12) 0.5418(2) 0.40798(13) 0.0345 1.0000 Uani . . . . . . .
C81 C 0.07694(16) 0.5291(3) 0.40955(18) 0.0444 1.0000 Uani . . . . . . .
C82 C 0.06017(19) 0.5826(4) 0.4380(2) 0.0556 1.0000 Uani . . . . . . .
C83 C 0.0869(2) 0.6504(4) 0.4661(2) 0.0621 1.0000 Uani . . . . . . .
C84 C 0.1294(3) 0.6640(4) 0.4655(3) 0.0759 1.0000 Uani . U . . . . .
C85 C 0.1427(2) 0.6082(4) 0.4349(3) 0.0652 1.0000 Uani . U . . . . .
C120 C 0.39440(15) 0.5782(3) 0.46165(18) 0.0396 1.0000 Uani . . . . . . .
C121 C 0.38301(19) 0.4934(3) 0.4296(2) 0.0527 1.0000 Uani . . . . . . .
C122 C 0.37673(18) 0.5739(3) 0.50565(19) 0.0492 1.0000 Uani . . . . . . .
C123 C 0.44793(18) 0.5868(4) 0.4901(3) 0.0673 1.0000 Uani . . . . . . .
H131 H 0.4297 0.7205 0.4359 0.0537 1.0000 Uiso R . . . . . .
H141 H 0.3958 0.8344 0.3799 0.0634 1.0000 Uiso R . . . . . .
H151 H 0.3163 0.8394 0.3313 0.0551 1.0000 Uiso R . . . . . .
H171 H 0.2412 0.7814 0.3015 0.0410 1.0000 Uiso R . . . . . .
C220 C 0.08241(16) 0.7215(3) 0.09840(17) 0.0392 1.0000 Uani . . . . . . .
C221 C 0.13509(16) 0.7397(3) 0.13142(19) 0.0466 1.0000 Uani . . . . . . .
C222 C 0.0698(2) 0.7438(4) 0.03911(19) 0.0541 1.0000 Uani . . . . . . .
C223 C 0.05299(16) 0.7807(3) 0.11567(17) 0.0413 1.0000 Uani . . . . . . .
H231 H 0.0553 0.5896 0.0287 0.0479 1.0000 Uiso R . . . . . .
H241 H 0.0343 0.4481 0.0344 0.0489 1.0000 Uiso R . . . . . .
H251 H 0.0323 0.3999 0.1131 0.0441 1.0000 Uiso R . . . . . .
H271 H 0.0428 0.4250 0.2034 0.0347 1.0000 Uiso R . . . . . .
C320 C 0.06395(15) 0.2117(3) 0.38107(18) 0.0373 1.0000 Uani . . . . . . .
C321 C 0.02957(17) 0.2843(3) 0.3762(2) 0.0547 1.0000 Uani . . . . . . .
C322 C 0.06554(19) 0.2002(4) 0.32672(19) 0.0557 1.0000 Uani . . . . . . .
C323 C 0.04375(19) 0.1282(3) 0.3925(2) 0.0566 1.0000 Uani . . . . . . .
H331 H 0.1165 0.1342 0.4740 0.0446 1.0000 Uiso R . . . . . .
H341 H 0.1885 0.1653 0.5433 0.0472 1.0000 Uiso R . . . . . .
H351 H 0.2304 0.2850 0.5387 0.0445 1.0000 Uiso R . . . . . .
H371 H 0.2440 0.3964 0.4897 0.0388 1.0000 Uiso R . . . . . .
H421 H 0.1812 0.5252 0.1493 0.0443 1.0000 Uiso R . . . . . .
C430 C 0.16301(18) 0.5282(4) 0.05128(19) 0.0573 1.0000 Uani . . . . . . .
C440 C 0.3231(2) 0.5438(4) 0.1075(2) 0.0672 1.0000 Uani . . . . . . .
C450 C 0.3798(2) 0.4207(5) 0.2744(3) 0.0787 1.0000 Uani . U . . . . .
H461 H 0.3028 0.4604 0.2749 0.0456 1.0000 Uiso R . . . . . .
H511 H 0.2664 0.5945 0.4968 0.0541 0.5000 Uiso R . . . . . .
H521 H 0.2710 0.6794 0.5684 0.0736 0.5000 Uiso R . . . . . .
H531 H 0.2404 0.8193 0.5495 0.0711 0.5000 Uiso R . . . . . .
H541 H 0.2158 0.8753 0.4643 0.0701 0.5000 Uiso R . . . . . .
H551 H 0.2127 0.7841 0.3949 0.0557 0.5000 Uiso R . . . . . .
H611 H 0.0412 0.6088 0.2951 0.0490 1.0000 Uiso R . . . . . .
H621 H -0.0016 0.6986 0.3228 0.0647 1.0000 Uiso R . . . . . .
H631 H 0.0241 0.8389 0.3482 0.0880 1.0000 Uiso R . . . . . .
H641 H 0.0909 0.8858 0.3421 0.1049 1.0000 Uiso R . . . . . .
H651 H 0.1310 0.7902 0.3138 0.0781 1.0000 Uiso R . . . . . .
H711 H 0.2391 0.3565 0.3598 0.0547 1.0000 Uiso R . . . . . .
H721 H 0.2620 0.2340 0.3301 0.0718 1.0000 Uiso R . . . . . .
H731 H 0.2058 0.1522 0.2628 0.0779 1.0000 Uiso R . . . . . .
H741 H 0.1275 0.1951 0.2268 0.0679 1.0000 Uiso R . . . . . .
H751 H 0.1090 0.3175 0.2601 0.0508 1.0000 Uiso R . . . . . .
H811 H 0.0587 0.4816 0.3907 0.0550 1.0000 Uiso R . . . . . .
H821 H 0.0308 0.5721 0.4374 0.0731 1.0000 Uiso R . . . . . .
H831 H 0.0762 0.6869 0.4850 0.0843 1.0000 Uiso R . . . . . .
H841 H 0.1490 0.7090 0.4852 0.1041 1.0000 Uiso R . . . . . .
H851 H 0.1713 0.6185 0.4336 0.0852 1.0000 Uiso R . . . . . .
H1211 H 0.3974 0.4460 0.4532 0.0806 1.0000 Uiso R . . . . . .
H1212 H 0.3959 0.4962 0.4039 0.0804 1.0000 Uiso R . . . . . .
H1213 H 0.3496 0.4847 0.4108 0.0806 1.0000 Uiso R . . . . . .
H1221 H 0.3436 0.5633 0.4902 0.0685 1.0000 Uiso R . . . . . .
H1222 H 0.3836 0.6281 0.5246 0.0687 1.0000 Uiso R . . . . . .
H1223 H 0.3931 0.5287 0.5306 0.0685 1.0000 Uiso R . . . . . .
H1231 H 0.4606 0.5874 0.4643 0.0919 1.0000 Uiso R . . . . . .
H1232 H 0.4568 0.6389 0.5105 0.0918 1.0000 Uiso R . . . . . .
H1233 H 0.4614 0.5391 0.5140 0.0917 1.0000 Uiso R . . . . . .
H2211 H 0.1530 0.7035 0.1188 0.0729 1.0000 Uiso R . . . . . .
H2212 H 0.1443 0.7270 0.1686 0.0726 1.0000 Uiso R . . . . . .
H2213 H 0.1419 0.7996 0.1282 0.0728 1.0000 Uiso R . . . . . .
H2221 H 0.0761 0.8043 0.0369 0.0847 1.0000 Uiso R . . . . . .
H2222 H 0.0367 0.7319 0.0173 0.0845 1.0000 Uiso R . . . . . .
H2223 H 0.0889 0.7085 0.0274 0.0849 1.0000 Uiso R . . . . . .
H2231 H 0.0591 0.8405 0.1113 0.0604 1.0000 Uiso R . . . . . .
H2232 H 0.0606 0.7725 0.1531 0.0605 1.0000 Uiso R . . . . . .
H2233 H 0.0197 0.7699 0.0946 0.0608 1.0000 Uiso R . . . . . .
H3211 H -0.0015 0.2690 0.3492 0.0795 1.0000 Uiso R . . . . . .
H3212 H 0.0285 0.2931 0.4100 0.0799 1.0000 Uiso R . . . . . .
H3213 H 0.0393 0.3369 0.3655 0.0798 1.0000 Uiso R . . . . . .
H3221 H 0.0354 0.1806 0.3005 0.0817 1.0000 Uiso R . . . . . .
H3222 H 0.0730 0.2542 0.3154 0.0821 1.0000 Uiso R . . . . . .
H3223 H 0.0890 0.1584 0.3300 0.0819 1.0000 Uiso R . . . . . .
H3231 H 0.0633 0.0797 0.3949 0.0797 1.0000 Uiso R . . . . . .
H3232 H 0.0412 0.1340 0.4257 0.0800 1.0000 Uiso R . . . . . .
H3233 H 0.0125 0.1185 0.3642 0.0794 1.0000 Uiso R . . . . . .
H4301 H 0.1512 0.5312 0.0129 0.0889 1.0000 Uiso R . . . . . .
H4302 H 0.1562 0.5819 0.0640 0.0889 1.0000 Uiso R . . . . . .
H4303 H 0.1476 0.4817 0.0604 0.0888 1.0000 Uiso R . . . . . .
H4401 H 0.3000 0.5893 0.0957 0.1107 1.0000 Uiso R . . . . . .
H4402 H 0.3491 0.5596 0.1403 0.1111 1.0000 Uiso R . . . . . .
H4403 H 0.3338 0.5322 0.0806 0.1109 1.0000 Uiso R . . . . . .
H4501 H 0.3647 0.3740 0.2836 0.1340 1.0000 Uiso R . . . . . .
H4502 H 0.3822 0.4712 0.2960 0.1338 1.0000 Uiso R . . . . . .
H4503 H 0.4107 0.4036 0.2793 0.1335 1.0000 Uiso R . . . . . .

loop_
_atom_site_aniso_label
_atom_site_aniso_U_11
_atom_site_aniso_U_22
_atom_site_aniso_U_33
_atom_site_aniso_U_23
_atom_site_aniso_U_13
_atom_site_aniso_U_12
Mn1 0.0298(3) 0.0322(3) 0.0310(3) 0.0092(2) 0.0161(2) 0.0019(2)
Mn2 0.0311(3) 0.0288(3) 0.0224(3) 0.0049(2) 0.0152(2) 0.0019(2)
Mn3 0.0299(3) 0.0283(3) 0.0239(3) 0.0060(2) 0.0143(2) 0.0024(2)
O1 0.0297(13) 0.0322(14) 0.0247(13) 0.0059(11) 0.0157(11) 0.0018(11)
O11 0.0401(15) 0.0295(15) 0.0300(14) 0.0039(11) 0.0138(12) -0.0031(12)
C11 0.038(2) 0.0256(19) 0.0297(19) -0.0048(15) 0.0164(17) -0.0042(16)
C12 0.042(2) 0.032(2) 0.034(2) -0.0045(17) 0.0166(18) -0.0051(18)
C13 0.036(2) 0.048(3) 0.051(3) 0.002(2) 0.011(2) -0.006(2)
C14 0.048(3) 0.042(3) 0.067(3) 0.008(2) 0.021(3) -0.015(2)
C15 0.054(3) 0.033(2) 0.051(3) 0.008(2) 0.020(2) -0.005(2)
C16 0.041(2) 0.027(2) 0.034(2) -0.0009(16) 0.0163(18) -0.0036(17)
O17 0.0326(14) 0.0334(15) 0.0306(14) 0.0085(12) 0.0138(12) 0.0018(12)
N17 0.0328(17) 0.0277(16) 0.0264(16) 0.0004(13) 0.0165(13) 0.0032(13)
C17 0.045(2) 0.027(2) 0.031(2) 0.0035(16) 0.0191(18) 0.0036(17)
O21 0.0369(15) 0.0316(14) 0.0244(13) 0.0035(11) 0.0147(11) 0.0000(12)
C21 0.0293(19) 0.037(2) 0.0227(18) 0.0030(15) 0.0127(15) 0.0014(16)
C22 0.034(2) 0.043(2) 0.0265(19) 0.0040(17) 0.0159(17) -0.0041(18)
C23 0.040(2) 0.054(3) 0.027(2) 0.0020(19) 0.0180(18) -0.003(2)
C24 0.045(2) 0.046(3) 0.030(2) -0.0063(18) 0.0167(19) -0.002(2)
C25 0.037(2) 0.038(2) 0.034(2) -0.0012(18) 0.0170(18) -0.0017(18)
C26 0.0293(19) 0.035(2) 0.0286(19) 0.0048(16) 0.0141(16) 0.0022(16)
O27 0.0305(14) 0.0344(15) 0.0276(13) 0.0079(11) 0.0158(11) 0.0012(11)
N27 0.0270(16) 0.0304(17) 0.0262(16) 0.0079(13) 0.0145(13) 0.0049(13)
C27 0.0300(19) 0.032(2) 0.0266(19) 0.0023(15) 0.0120(16) -0.0027(16)
O31 0.0368(15) 0.0342(15) 0.0308(14) 0.0108(12) 0.0123(12) -0.0007(12)
C31 0.037(2) 0.0251(19) 0.032(2) 0.0060(15) 0.0218(17) 0.0066(16)
C32 0.033(2) 0.030(2) 0.032(2) 0.0050(16) 0.0179(17) 0.0045(16)
C33 0.042(2) 0.029(2) 0.043(2) 0.0087(18) 0.028(2) 0.0057(17)
C34 0.043(2) 0.043(2) 0.032(2) 0.0150(18) 0.0229(19) 0.0073(19)
C35 0.037(2) 0.044(2) 0.030(2) 0.0079(18) 0.0146(18) 0.0038(19)
C36 0.035(2) 0.031(2) 0.0292(19) 0.0064(16) 0.0170(17) 0.0050(16)
N37 0.0308(16) 0.0282(17) 0.0284(16) 0.0024(13) 0.0142(13) -0.0002(13)
O37 0.0323(14) 0.0362(15) 0.0306(14) 0.0066(12) 0.0131(12) -0.0050(12)
C37 0.035(2) 0.036(2) 0.0268(19) 0.0043(16) 0.0148(16) 0.0002(17)
O40 0.0345(15) 0.0463(17) 0.0286(14) -0.0009(12) 0.0198(12) 0.0027(13)
C40 0.036(2) 0.0255(19) 0.032(2) -0.0031(15) 0.0209(17) -0.0053(16)
O41 0.0365(15) 0.0366(15) 0.0273(14) -0.0030(12) 0.0185(12) 0.0030(12)
C41 0.041(2) 0.0217(18) 0.036(2) -0.0042(15) 0.0241(18) -0.0041(16)
C42 0.038(2) 0.041(2) 0.033(2) -0.0073(18) 0.0207(18) -0.0079(18)
C43 0.054(3) 0.040(2) 0.032(2) -0.0085(18) 0.026(2) -0.010(2)
O43 0.060(2) 0.071(2) 0.0343(17) -0.0082(16) 0.0318(16) -0.0099(18)
O44 0.076(2) 0.060(2) 0.067(2) -0.0061(18) 0.059(2) -0.0012(19)
C44 0.057(3) 0.035(2) 0.046(3) -0.0038(19) 0.039(2) -0.004(2)
O45 0.054(2) 0.067(2) 0.069(2) 0.0196(19) 0.0430(18) 0.0194(17)
C45 0.046(2) 0.034(2) 0.060(3) 0.006(2) 0.037(2) 0.0056(19)
C46 0.044(2) 0.028(2) 0.043(2) 0.0031(17) 0.028(2) 0.0033(17)
N51 0.046(4) 0.034(4) 0.026(3) -0.007(3) 0.021(3) -0.002(3)
C51 0.063(6) 0.047(5) 0.029(4) -0.004(4) 0.022(4) 0.010(4)
C52 0.073(7) 0.055(7) 0.028(5) -0.007(5) 0.032(5) 0.004(5)
C53 0.071(7) 0.055(7) 0.049(6) -0.022(5) 0.041(6) -0.010(6)
C54 0.084(10) 0.030(5) 0.056(8) -0.011(5) 0.048(8) 0.007(5)
C55 0.063(6) 0.040(5) 0.035(5) -0.006(4) 0.032(5) -0.001(4)
N61 0.0375(18) 0.0383(19) 0.0288(17) 0.0041(14) 0.0175(15) 0.0069(15)
C61 0.042(2) 0.043(3) 0.037(2) 0.0047(19) 0.0202(19) 0.0050(19)
C62 0.048(3) 0.061(3) 0.053(3) 0.000(2) 0.032(2) 0.006(2)
C63 0.090(4) 0.052(3) 0.076(4) -0.006(3) 0.061(4) 0.012(3)
C64 0.099(5) 0.047(3) 0.116(6) -0.019(3) 0.080(5) -0.005(3)
C65 0.068(3) 0.046(3) 0.081(4) -0.014(3) 0.053(3) -0.009(3)
N71 0.0369(19) 0.0362(19) 0.0394(19) 0.0017(15) 0.0223(16) 0.0023(15)
C71 0.045(3) 0.037(2) 0.055(3) 0.002(2) 0.025(2) 0.003(2)
C72 0.052(3) 0.046(3) 0.082(4) 0.003(3) 0.040(3) 0.011(2)
C73 0.078(4) 0.039(3) 0.076(4) -0.006(3) 0.050(3) 0.007(3)
C74 0.067(3) 0.045(3) 0.058(3) -0.011(2) 0.033(3) -0.006(2)
C75 0.043(2) 0.042(2) 0.043(2) -0.001(2) 0.021(2) 0.004(2)
N81 0.0425(19) 0.0370(19) 0.0307(17) 0.0037(15) 0.0223(15) 0.0034(15)
C81 0.044(2) 0.054(3) 0.040(2) -0.004(2) 0.022(2) -0.002(2)
C82 0.059(3) 0.074(4) 0.049(3) -0.001(3) 0.038(3) 0.014(3)
C83 0.096(4) 0.057(3) 0.053(3) 0.001(3) 0.051(3) 0.020(3)
C84 0.111(5) 0.049(3) 0.089(4) -0.031(3) 0.064(4) -0.021(3)
C85 0.082(4) 0.055(3) 0.083(4) -0.025(3) 0.059(3) -0.023(3)
C120 0.036(2) 0.035(2) 0.045(2) -0.0009(19) 0.0145(19) -0.0014(18)
C121 0.065(3) 0.036(3) 0.061(3) -0.001(2) 0.031(3) 0.010(2)
C122 0.057(3) 0.044(3) 0.037(2) 0.005(2) 0.012(2) 0.006(2)
C123 0.046(3) 0.059(3) 0.080(4) 0.021(3) 0.012(3) 0.005(3)
C220 0.045(2) 0.042(2) 0.032(2) 0.0072(18) 0.0188(19) -0.006(2)
C221 0.046(3) 0.055(3) 0.045(3) 0.000(2) 0.026(2) -0.013(2)
C222 0.075(4) 0.058(3) 0.036(2) 0.010(2) 0.030(2) -0.015(3)
C223 0.047(3) 0.042(2) 0.033(2) 0.0107(19) 0.0153(19) 0.000(2)
C320 0.040(2) 0.031(2) 0.044(2) 0.0049(18) 0.021(2) -0.0016(18)
C321 0.039(3) 0.050(3) 0.071(4) 0.009(3) 0.020(2) 0.004(2)
C322 0.061(3) 0.064(3) 0.038(3) -0.004(2) 0.018(2) -0.009(3)
C323 0.054(3) 0.047(3) 0.059(3) 0.013(2) 0.015(3) -0.011(2)
C430 0.059(3) 0.085(4) 0.035(2) -0.005(3) 0.026(2) -0.020(3)
C440 0.068(4) 0.085(4) 0.069(4) 0.006(3) 0.049(3) -0.013(3)
C450 0.051(3) 0.116(5) 0.080(4) 0.034(4) 0.038(3) 0.034(3)

loop_
_atom_type_symbol
_atom_type_scat_dispersion_real
_atom_type_scat_dispersion_imag
_atom_type_scat_Cromer_Mann_a1
_atom_type_scat_Cromer_Mann_b1
_atom_type_scat_Cromer_Mann_a2
_atom_type_scat_Cromer_Mann_b2
_atom_type_scat_Cromer_Mann_a3
_atom_type_scat_Cromer_Mann_b3
_atom_type_scat_Cromer_Mann_a4
_atom_type_scat_Cromer_Mann_b4
_atom_type_scat_Cromer_Mann_c
_atom_type_scat_source
C 0.0033 0.0016 2.3100 20.8439 1.0200 10.2075 1.5886 0.5687 0.8650 51.6512 0.2156 'International Tables Vol C 4.2.6.8 and 6.1.1.4'
H 0.0000 0.0000 0.4930 10.5109 0.3229 26.1257 0.1402 3.1424 0.0408 57.7998 0.0030 'International Tables Vol C 4.2.6.8 and 6.1.1.4'
N 0.0061 0.0033 12.2126 0.0057 3.1322 9.8933 2.0125 28.9975 1.1663 0.5826 -11.5290 'International Tables Vol C 4.2.6.8 and 6.1.1.4'
O 0.0106 0.0060 3.0485 13.2771 2.2868 5.7011 1.5463 0.3239 0.8670 32.9089 0.2508 'International Tables Vol C 4.2.6.8 and 6.1.1.4'
Mn 0.3368 0.7283 11.2819 5.3409 7.3573 0.3432 3.0193 17.8674 2.2441 83.7543 1.0896 'International Tables Vol C 4.2.6.8 and 6.1.1.4'

loop_
_geom_angle_atom_site_label_1
_geom_angle_site_symmetry_1
_geom_angle_atom_site_label_2
_geom_angle_site_symmetry_2
_geom_angle_atom_site_label_3
_geom_angle_site_symmetry_3
_geom_angle
_geom_angle_publ_flag
Mn2 . Mn1 . Mn3 . 61.081(18) yes
Mn2 . Mn1 . O1 . 32.98(8) yes
Mn3 . Mn1 . O1 . 30.30(8) yes
Mn2 . Mn1 . O11 . 148.99(9) yes
Mn3 . Mn1 . O11 . 149.79(9) yes
O1 . Mn1 . O11 . 173.39(12) yes
Mn2 . Mn1 . N17 . 59.95(9) yes
Mn3 . Mn1 . N17 . 119.43(9) yes
O1 . Mn1 . N17 . 89.17(12) yes
O11 . Mn1 . N17 . 90.39(12) yes
Mn2 . Mn1 . O37 . 123.29(8) yes
Mn3 . Mn1 . O37 . 62.31(8) yes
O1 . Mn1 . O37 . 90.92(11) yes
O11 . Mn1 . O37 . 87.72(12) yes
N17 . Mn1 . O37 . 164.23(13) yes
Mn2 . Mn1 . O41 . 80.68(8) yes
Mn3 . Mn1 . O41 . 94.43(8) yes
O1 . Mn1 . O41 . 95.96(11) yes
O11 . Mn1 . O41 . 90.62(12) yes
N17 . Mn1 . O41 . 88.84(12) yes
Mn2 . Mn1 . N51 . 105.74(16) yes
Mn3 . Mn1 . N51 . 101.21(16) yes
O1 . Mn1 . N51 . 96.90(18) yes
O11 . Mn1 . N51 . 76.51(18) yes
N17 . Mn1 . N51 . 82.39(18) yes
O37 . Mn1 . O41 . 106.83(12) yes
O37 . Mn1 . N51 . 81.94(18) yes
O41 . Mn1 . N51 . 164.31(17) yes
Mn1 . Mn2 . Mn3 . 60.752(18) yes
Mn1 . Mn2 . O1 . 32.31(8) yes
Mn3 . Mn2 . O1 . 30.57(8) yes
Mn1 . Mn2 . O17 . 65.06(8) yes
Mn3 . Mn2 . O17 . 122.28(8) yes
O1 . Mn2 . O17 . 91.81(11) yes
Mn1 . Mn2 . O21 . 152.03(8) yes
Mn3 . Mn2 . O21 . 144.53(9) yes
O1 . Mn2 . O21 . 175.10(12) yes
O17 . Mn2 . O21 . 93.06(11) yes
Mn1 . Mn2 . N27 . 114.64(9) yes
Mn3 . Mn2 . N27 . 57.22(9) yes
O1 . Mn2 . N27 . 87.71(12) yes
O17 . Mn2 . N27 . 179.31(12) yes
O21 . Mn2 . N27 . 87.42(12) yes
Mn1 . Mn2 . O40 . 74.59(7) yes
Mn3 . Mn2 . O40 . 93.89(8) yes
O1 . Mn2 . O40 . 91.77(11) yes
O17 . Mn2 . O40 . 89.79(12) yes
O21 . Mn2 . O40 . 88.86(11) yes
Mn1 . Mn2 . N61 . 106.54(8) yes
Mn3 . Mn2 . N61 . 90.69(8) yes
O1 . Mn2 . N61 . 91.44(11) yes
O17 . Mn2 . N61 . 86.55(12) yes
O21 . Mn2 . N61 . 88.24(12) yes
N27 . Mn2 . O40 . 90.71(12) yes
N27 . Mn2 . N61 . 92.98(12) yes
O40 . Mn2 . N61 . 175.21(12) yes
Mn1 . Mn3 . Mn2 . 58.166(17) yes
Mn1 . Mn3 . O1 . 29.77(8) yes
Mn2 . Mn3 . O1 . 30.65(8) yes
Mn1 . Mn3 . O27 . 120.52(8) yes
Mn2 . Mn3 . O27 . 62.67(8) yes
O1 . Mn3 . O27 . 92.89(11) yes
Mn1 . Mn3 . O31 . 150.33(9) yes
Mn2 . Mn3 . O31 . 150.61(9) yes
O1 . Mn3 . O31 . 176.72(12) yes
O27 . Mn3 . O31 . 88.02(11) yes
Mn1 . Mn3 . N37 . 60.00(9) yes
Mn2 . Mn3 . N37 . 118.04(9) yes
O1 . Mn3 . N37 . 88.06(12) yes
O27 . Mn3 . N37 . 177.66(13) yes
O31 . Mn3 . N37 . 91.16(12) yes
Mn1 . Mn3 . N71 . 85.43(9) yes
Mn2 . Mn3 . N71 . 92.65(9) yes
O1 . Mn3 . N71 . 97.33(12) yes
O27 . Mn3 . N71 . 91.72(12) yes
O31 . Mn3 . N71 . 85.79(12) yes
Mn1 . Mn3 . N81 . 98.29(9) yes
Mn2 . Mn3 . N81 . 94.93(8) yes
O1 . Mn3 . N81 . 89.05(12) yes
O27 . Mn3 . N81 . 92.06(12) yes
O31 . Mn3 . N81 . 87.77(13) yes
N37 . Mn3 . N71 . 86.04(13) yes
N37 . Mn3 . N81 . 90.10(13) yes
N71 . Mn3 . N81 . 172.41(12) yes
Mn2 . O1 . Mn3 . 118.78(14) yes
Mn2 . O1 . Mn1 . 114.70(13) yes
Mn3 . O1 . Mn1 . 119.93(13) yes
Mn1 . O11 . C11 . 133.2(3) yes
O11 . C11 . C12 . 119.1(4) yes
O11 . C11 . C16 . 121.9(4) yes
C12 . C11 . C16 . 119.0(4) yes
C11 . C12 . C13 . 117.6(4) yes
C11 . C12 . C120 . 120.1(4) yes
C13 . C12 . C120 . 122.4(4) yes
C12 . C13 . C14 . 123.0(4) yes
C12 . C13 . H131 . 119.0 no
C14 . C13 . H131 . 118.0 no
C13 . C14 . C15 . 119.6(4) yes
C13 . C14 . H141 . 120.2 no
C15 . C14 . H141 . 120.3 no
C14 . C15 . C16 . 120.9(4) yes
C14 . C15 . H151 . 119.7 no
C16 . C15 . H151 . 119.4 no
C11 . C16 . C15 . 119.9(4) yes
C11 . C16 . C17 . 122.7(4) yes
C15 . C16 . C17 . 117.4(4) yes
Mn2 . O17 . N17 . 115.1(2) yes
O17 . N17 . Mn1 . 118.5(2) yes
O17 . N17 . C17 . 116.0(3) yes
Mn1 . N17 . C17 . 125.5(3) yes
C16 . C17 . N17 . 126.2(4) yes
C16 . C17 . H171 . 117.1 no
N17 . C17 . H171 . 116.6 no
Mn2 . O21 . C21 . 123.8(2) yes
O21 . C21 . C22 . 120.3(4) yes
O21 . C21 . C26 . 120.7(3) yes
C22 . C21 . C26 . 118.9(4) yes
C21 . C22 . C23 . 117.0(4) yes
C21 . C22 . C220 . 120.7(4) yes
C23 . C22 . C220 . 122.3(4) yes
C22 . C23 . C24 . 123.8(4) yes
C22 . C23 . H231 . 117.4 no
C24 . C23 . H231 . 118.8 no
C23 . C24 . C25 . 119.1(4) yes
C23 . C24 . H241 . 121.0 no
C25 . C24 . H241 . 119.9 no
C24 . C25 . C26 . 119.6(4) yes
C24 . C25 . H251 . 120.4 no
C26 . C25 . H251 . 120.0 no
C21 . C26 . C25 . 121.0(4) yes
C21 . C26 . C27 . 122.2(4) yes
C25 . C26 . C27 . 116.8(4) yes
Mn3 . O27 . N27 . 112.7(2) yes
O27 . N27 . Mn2 . 118.9(2) yes
O27 . N27 . C27 . 116.4(3) yes
Mn2 . N27 . C27 . 124.7(3) yes
C26 . C27 . N27 . 123.7(4) yes
C26 . C27 . H271 . 118.6 no
N27 . C27 . H271 . 117.7 no
Mn3 . O31 . C31 . 131.9(3) yes
O31 . C31 . C32 . 118.9(4) yes
O31 . C31 . C36 . 121.7(3) yes
C32 . C31 . C36 . 119.4(3) yes
C31 . C32 . C33 . 117.2(4) yes
C31 . C32 . C320 . 121.6(3) yes
C33 . C32 . C320 . 121.2(4) yes
C32 . C33 . C34 . 123.2(4) yes
C32 . C33 . H331 . 117.4 no
C34 . C33 . H331 . 119.4 no
C33 . C34 . C35 . 119.7(4) yes
C33 . C34 . H341 . 120.0 no
C35 . C34 . H341 . 120.3 no
C34 . C35 . C36 . 120.2(4) yes
C34 . C35 . H351 . 120.4 no
C36 . C35 . H351 . 119.4 no
C31 . C36 . C35 . 120.1(4) yes
C31 . C36 . C37 . 123.2(3) yes
C35 . C36 . C37 . 116.5(4) yes
Mn3 . N37 . O37 . 119.3(2) yes
Mn3 . N37 . C37 . 125.5(3) yes
O37 . N37 . C37 . 115.3(3) yes
N37 . O37 . Mn1 . 118.4(2) yes
C36 . C37 . N37 . 125.5(4) yes
C36 . C37 . H371 . 118.5 no
N37 . C37 . H371 . 116.0 no
Mn2 . O40 . C40 . 129.8(2) yes
O40 . C40 . O41 . 126.0(3) yes
O40 . C40 . C41 . 117.9(3) yes
O41 . C40 . C41 . 116.1(3) yes
Mn1 . O41 . C40 . 124.2(2) yes
C40 . C41 . C42 . 118.3(4) yes
C40 . C41 . C46 . 119.9(4) yes
C42 . C41 . C46 . 121.7(4) yes
C41 . C42 . C43 . 119.0(4) yes
C41 . C42 . H421 . 120.5 no
C43 . C42 . H421 . 120.4 no
C42 . C43 . O43 . 124.1(4) yes
C42 . C43 . C44 . 119.5(4) yes
O43 . C43 . C44 . 116.4(4) yes
C43 . O43 . C430 . 117.1(3) yes
C44 . O44 . C440 . 113.5(4) yes
O44 . C44 . C43 . 119.7(4) yes
O44 . C44 . C45 . 119.3(4) yes
C43 . C44 . C45 . 121.0(4) yes
C45 . O45 . C450 . 117.8(4) yes
C44 . C45 . O45 . 115.7(4) yes
C44 . C45 . C46 . 119.7(4) yes
O45 . C45 . C46 . 124.6(4) yes
C45 . C46 . C41 . 119.0(4) yes
C45 . C46 . H461 . 119.2 no
C41 . C46 . H461 . 121.7 no
Mn1 . N51 . C51 . 118.2(6) yes
Mn1 . N51 . C55 . 126.0(6) yes
C51 . N51 . C55 . 115.8(7) yes
N51 . C51 . C52 . 125.1(10) yes
N51 . C51 . H511 . 117.3 no
C52 . C51 . H511 . 117.6 no
C51 . C52 . C53 . 116.8(11) yes
C51 . C52 . H521 . 121.6 no
C53 . C52 . H521 . 121.6 no
C52 . C53 . C54 . 120.8(10) yes
C52 . C53 . H531 . 119.8 no
C54 . C53 . H531 . 119.4 no
C53 . C54 . C55 . 118.0(11) yes
C53 . C54 . H541 . 120.5 no
C55 . C54 . H541 . 121.5 no
C54 . C55 . N51 . 123.4(9) yes
C54 . C55 . H551 . 117.9 no
N51 . C55 . H551 . 118.7 no
Mn2 . N61 . C61 . 123.8(3) yes
Mn2 . N61 . C65 . 120.1(3) yes
C61 . N61 . C65 . 116.0(4) yes
N61 . C61 . C62 . 123.6(5) yes
N61 . C61 . H611 . 118.0 no
C62 . C61 . H611 . 118.4 no
C61 . C62 . C63 . 118.7(5) yes
C61 . C62 . H621 . 120.1 no
C63 . C62 . H621 . 121.2 no
C62 . C63 . C64 . 119.1(5) yes
C62 . C63 . H631 . 121.0 no
C64 . C63 . H631 . 120.0 no
C63 . C64 . C65 . 118.3(5) yes
C63 . C64 . H641 . 120.9 no
C65 . C64 . H641 . 120.8 no
C64 . C65 . N61 . 124.4(5) yes
C64 . C65 . H651 . 118.1 no
N61 . C65 . H651 . 117.5 no
Mn3 . N71 . C71 . 123.5(3) yes
Mn3 . N71 . C75 . 118.2(3) yes
C71 . N71 . C75 . 117.0(4) yes
N71 . C71 . C72 . 123.0(5) yes
N71 . C71 . H711 . 118.5 no
C72 . C71 . H711 . 118.6 no
C71 . C72 . C73 . 118.7(5) yes
C71 . C72 . H721 . 120.6 no
C73 . C72 . H721 . 120.7 no
C72 . C73 . C74 . 119.9(5) yes
C72 . C73 . H731 . 120.2 no
C74 . C73 . H731 . 119.9 no
C73 . C74 . C75 . 117.3(5) yes
C73 . C74 . H741 . 122.2 no
C75 . C74 . H741 . 120.5 no
C74 . C75 . N71 . 124.2(4) yes
C74 . C75 . H751 . 117.2 no
N71 . C75 . H751 . 118.5 no
Mn3 . N81 . C81 . 122.0(3) yes
Mn3 . N81 . C85 . 121.1(3) yes
C81 . N81 . C85 . 116.9(4) yes
N81 . C81 . C82 . 123.0(5) yes
N81 . C81 . H811 . 118.1 no
C82 . C81 . H811 . 118.9 no
C81 . C82 . C83 . 119.1(5) yes
C81 . C82 . H821 . 120.2 no
C83 . C82 . H821 . 120.7 no
C82 . C83 . C84 . 118.8(5) yes
C82 . C83 . H831 . 120.3 no
C84 . C83 . H831 . 120.8 no
C83 . C84 . C85 . 117.9(5) yes
C83 . C84 . H841 . 120.9 no
C85 . C84 . H841 . 121.1 no
C84 . C85 . N81 . 124.2(5) yes
C84 . C85 . H851 . 118.0 no
N81 . C85 . H851 . 117.7 no
C12 . C120 . C121 . 109.7(4) yes
C12 . C120 . C122 . 110.3(4) yes
C121 . C120 . C122 . 110.0(4) yes
C12 . C120 . C123 . 112.0(4) yes
C121 . C120 . C123 . 107.5(4) yes
C122 . C120 . C123 . 107.3(4) yes
C120 . C121 . H1211 . 109.9 no
C120 . C121 . H1212 . 108.6 no
H1211 . C121 . H1212 . 108.0 no
C120 . C121 . H1213 . 111.1 no
H1211 . C121 . H1213 . 110.2 no
H1212 . C121 . H1213 . 109.0 no
C120 . C122 . H1221 . 110.8 no
C120 . C122 . H1222 . 108.4 no
H1221 . C122 . H1222 . 109.6 no
C120 . C122 . H1223 . 109.2 no
H1221 . C122 . H1223 . 109.9 no
H1222 . C122 . H1223 . 108.8 no
C120 . C123 . H1231 . 110.2 no
C120 . C123 . H1232 . 110.7 no
H1231 . C123 . H1232 . 108.7 no
C120 . C123 . H1233 . 110.3 no
H1231 . C123 . H1233 . 108.4 no
H1232 . C123 . H1233 . 108.5 no
C22 . C220 . C221 . 110.6(4) yes
C22 . C220 . C222 . 110.9(4) yes
C221 . C220 . C222 . 107.6(4) yes
C22 . C220 . C223 . 110.3(3) yes
C221 . C220 . C223 . 110.8(4) yes
C222 . C220 . C223 . 106.6(4) yes
C220 . C221 . H2211 . 109.6 no
C220 . C221 . H2212 . 110.1 no
H2211 . C221 . H2212 . 108.2 no
C220 . C221 . H2213 . 110.5 no
H2211 . C221 . H2213 . 109.7 no
H2212 . C221 . H2213 . 108.7 no
C220 . C222 . H2221 . 108.5 no
C220 . C222 . H2222 . 109.2 no
H2221 . C222 . H2222 . 110.0 no
C220 . C222 . H2223 . 108.4 no
H2221 . C222 . H2223 . 110.3 no
H2222 . C222 . H2223 . 110.3 no
C220 . C223 . H2231 . 110.9 no
C220 . C223 . H2232 . 110.8 no
H2231 . C223 . H2232 . 107.0 no
C220 . C223 . H2233 . 111.1 no
H2231 . C223 . H2233 . 108.3 no
H2232 . C223 . H2233 . 108.7 no
C32 . C320 . C321 . 109.7(4) yes
C32 . C320 . C322 . 111.3(4) yes
C321 . C320 . C322 . 108.9(4) yes
C32 . C320 . C323 . 112.4(4) yes
C321 . C320 . C323 . 107.0(4) yes
C322 . C320 . C323 . 107.3(4) yes
C320 . C321 . H3211 . 109.5 no
C320 . C321 . H3212 . 110.2 no
H3211 . C321 . H3212 . 109.3 no
C320 . C321 . H3213 . 109.7 no
H3211 . C321 . H3213 . 108.8 no
H3212 . C321 . H3213 . 109.3 no
C320 . C322 . H3221 . 109.4 no
C320 . C322 . H3222 . 109.6 no
H3221 . C322 . H3222 . 109.5 no
C320 . C322 . H3223 . 109.8 no
H3221 . C322 . H3223 . 109.4 no
H3222 . C322 . H3223 . 109.2 no
C320 . C323 . H3231 . 111.2 no
C320 . C323 . H3232 . 109.5 no
H3231 . C323 . H3232 . 109.1 no
C320 . C323 . H3233 . 109.5 no
H3231 . C323 . H3233 . 109.6 no
H3232 . C323 . H3233 . 107.9 no
O43 . C430 . H4301 . 109.1 no
O43 . C430 . H4302 . 110.6 no
H4301 . C430 . H4302 . 108.5 no
O43 . C430 . H4303 . 110.1 no
H4301 . C430 . H4303 . 109.0 no
H4302 . C430 . H4303 . 109.5 no
O44 . C440 . H4401 . 109.3 no
O44 . C440 . H4402 . 109.8 no
H4401 . C440 . H4402 . 110.3 no
O44 . C440 . H4403 . 107.4 no
H4401 . C440 . H4403 . 110.3 no
H4402 . C440 . H4403 . 109.6 no
O45 . C450 . H4501 . 109.1 no
O45 . C450 . H4502 . 108.1 no
H4501 . C450 . H4502 . 111.1 no
O45 . C450 . H4503 . 108.7 no
H4501 . C450 . H4503 . 110.3 no
H4502 . C450 . H4503 . 109.5 no

loop_
_geom_bond_atom_site_label_1
_geom_bond_site_symmetry_1
_geom_bond_atom_site_label_2
_geom_bond_site_symmetry_2
_geom_bond_distance
_geom_bond_publ_flag
Mn1 . Mn2 . 3.1726(8) yes
Mn1 . Mn3 . 3.2582(8) yes
Mn1 . O1 . 1.867(3) yes
Mn1 . O11 . 1.856(3) yes
Mn1 . N17 . 2.024(3) yes
Mn1 . O37 . 1.928(3) yes
Mn1 . O41 . 2.126(3) yes
Mn1 . N51 . 2.582(6) yes
Mn2 . Mn3 . 3.2686(8) yes
Mn2 . O1 . 1.901(3) yes
Mn2 . O17 . 1.911(3) yes
Mn2 . O21 . 1.898(3) yes
Mn2 . N27 . 2.012(3) yes
Mn2 . O40 . 2.208(3) yes
Mn2 . N61 . 2.355(3) yes
Mn3 . O1 . 1.897(3) yes
Mn3 . O27 . 1.921(3) yes
Mn3 . O31 . 1.884(3) yes
Mn3 . N37 . 1.991(3) yes
Mn3 . N71 . 2.403(3) yes
Mn3 . N81 . 2.349(3) yes
O11 . C11 . 1.319(5) yes
C11 . C12 . 1.426(6) yes
C11 . C16 . 1.420(6) yes
C12 . C13 . 1.386(6) yes
C12 . C120 . 1.533(6) yes
C13 . C14 . 1.384(7) yes
C13 . H131 . 0.923 no
C14 . C15 . 1.357(7) yes
C14 . H141 . 0.926 no
C15 . C16 . 1.396(6) yes
C15 . H151 . 0.920 no
C16 . C17 . 1.442(6) yes
O17 . N17 . 1.367(4) yes
N17 . C17 . 1.280(5) yes
C17 . H171 . 0.925 no
O21 . C21 . 1.329(5) yes
C21 . C22 . 1.427(5) yes
C21 . C26 . 1.409(6) yes
C22 . C23 . 1.391(6) yes
C22 . C220 . 1.527(6) yes
C23 . C24 . 1.380(6) yes
C23 . H231 . 0.935 no
C24 . C25 . 1.379(6) yes
C24 . H241 . 0.937 no
C25 . C26 . 1.403(6) yes
C25 . H251 . 0.946 no
C26 . C27 . 1.456(5) yes
O27 . N27 . 1.374(4) yes
N27 . C27 . 1.275(5) yes
C27 . H271 . 0.937 no
O31 . C31 . 1.321(4) yes
C31 . C32 . 1.429(5) yes
C31 . C36 . 1.412(6) yes
C32 . C33 . 1.391(5) yes
C32 . C320 . 1.534(6) yes
C33 . C34 . 1.379(6) yes
C33 . H331 . 0.935 no
C34 . C35 . 1.368(6) yes
C34 . H341 . 0.927 no
C35 . C36 . 1.404(5) yes
C35 . H351 . 0.941 no
C36 . C37 . 1.454(5) yes
N37 . O37 . 1.367(4) yes
N37 . C37 . 1.293(5) yes
C37 . H371 . 0.929 no
O40 . C40 . 1.253(5) yes
C40 . O41 . 1.266(5) yes
C40 . C41 . 1.515(5) yes
C41 . C42 . 1.394(6) yes
C41 . C46 . 1.373(6) yes
C42 . C43 . 1.402(5) yes
C42 . H421 . 0.931 no
C43 . O43 . 1.358(5) yes
C43 . C44 . 1.383(6) yes
O43 . C430 . 1.418(6) yes
O44 . C44 . 1.388(5) yes
O44 . C440 . 1.397(6) yes
C44 . C45 . 1.389(7) yes
O45 . C45 . 1.355(5) yes
O45 . C450 . 1.416(7) yes
C45 . C46 . 1.405(6) yes
C46 . H461 . 0.927 no
N51 . C51 . 1.340(11) yes
N51 . C55 . 1.326(11) yes
C51 . C52 . 1.385(14) yes
C51 . H511 . 0.950 no
C52 . C53 . 1.365(17) yes
C52 . H521 . 0.950 no
C53 . C54 . 1.351(18) yes
C53 . H531 . 0.950 no
C54 . C55 . 1.406(13) yes
C54 . H541 . 0.950 no
C55 . H551 . 0.950 no
N61 . C61 . 1.327(5) yes
N61 . C65 . 1.334(6) yes
C61 . C62 . 1.388(6) yes
C61 . H611 . 0.929 no
C62 . C63 . 1.364(8) yes
C62 . H621 . 0.923 no
C63 . C64 . 1.367(8) yes
C63 . H631 . 0.924 no
C64 . C65 . 1.376(7) yes
C64 . H641 . 0.933 no
C65 . H651 . 0.930 no
N71 . C71 . 1.336(6) yes
N71 . C75 . 1.321(6) yes
C71 . C72 . 1.380(7) yes
C71 . H711 . 0.933 no
C72 . C73 . 1.367(8) yes
C72 . H721 . 0.933 no
C73 . C74 . 1.367(8) yes
C73 . H731 . 0.931 no
C74 . C75 . 1.391(7) yes
C74 . H741 . 0.931 no
C75 . H751 . 0.929 no
N81 . C81 . 1.324(6) yes
N81 . C85 . 1.313(6) yes
C81 . C82 . 1.394(6) yes
C81 . H811 . 0.939 no
C82 . C83 . 1.358(8) yes
C82 . H821 . 0.938 no
C83 . C84 . 1.370(8) yes
C83 . H831 . 0.926 no
C84 . C85 . 1.393(7) yes
C84 . H841 . 0.935 no
C85 . H851 . 0.933 no
C120 . C121 . 1.535(6) yes
C120 . C122 . 1.543(7) yes
C120 . C123 . 1.531(7) yes
C121 . H1211 . 0.956 no
C121 . H1212 . 0.961 no
C121 . H1213 . 0.963 no
C122 . H1221 . 0.959 no
C122 . H1222 . 0.963 no
C122 . H1223 . 0.960 no
C123 . H1231 . 0.955 no
C123 . H1232 . 0.953 no
C123 . H1233 . 0.959 no
C220 . C221 . 1.539(6) yes
C220 . C222 . 1.545(6) yes
C220 . C223 . 1.523(6) yes
C221 . H2211 . 0.963 no
C221 . H2212 . 0.959 no
C221 . H2213 . 0.964 no
C222 . H2221 . 0.966 no
C222 . H2222 . 0.972 no
C222 . H2223 . 0.970 no
C223 . H2231 . 0.963 no
C223 . H2232 . 0.962 no
C223 . H2233 . 0.971 no
C320 . C321 . 1.528(6) yes
C320 . C322 . 1.533(6) yes
C320 . C323 . 1.533(6) yes
C321 . H3211 . 0.970 no
C321 . H3212 . 0.958 no
C321 . H3213 . 0.962 no
C322 . H3221 . 0.961 no
C322 . H3222 . 0.958 no
C322 . H3223 . 0.957 no
C323 . H3231 . 0.956 no
C323 . H3232 . 0.957 no
C323 . H3233 . 0.970 no
C430 . H4301 . 0.959 no
C430 . H4302 . 0.962 no
C430 . H4303 . 0.961 no
C440 . H4401 . 0.963 no
C440 . H4402 . 0.954 no
C440 . H4403 . 0.955 no
C450 . H4501 . 0.960 no
C450 . H4502 . 0.965 no
C450 . H4503 . 0.962 no
